data_7016288
loop_
_publ_author_name
'Wanniarachchi, Sarath'
'Liddle, Brendan J.'
'Toussaint, John'
'Lindeman, Sergey V.'
'Bennett, Brian'
'Gardinier, James R.'

_publ_section_title
;
 Using sterics to promote reactivity in fac-Re(CO)(3) complexes of some
 'non-innocent' NNN-pincer ligands.
;
_journal_issue 35
_journal_name_full 'Dalton transactions (Cambridge, England : 2003)'
_journal_page_first 8776
_journal_page_last 8787
_journal_paper_doi 10.1039/c1dt10030k
_journal_volume 40
_journal_year 2011
_chemical_formula_sum 'C25 H23 F6 N5 O3 P Re'
_chemical_formula_weight 772.65
_chemical_name_systematic
;
?
;
_space_group_IT_number 2
_symmetry_cell_setting triclinic
_symmetry_space_group_name_Hall '-P 1'
_symmetry_space_group_name_H-M 'P -1'
_atom_sites_solution_hydrogens difmap
_atom_sites_solution_primary direct
_atom_sites_solution_secondary difmap
_audit_creation_method SHELXL-97
_cell_angle_alpha 78.9030(10)
_cell_angle_beta 82.4590(10)
_cell_angle_gamma 78.8010(10)
_cell_formula_units_Z 2
_cell_length_a 8.63640(10)
_cell_length_b 9.66670(10)
_cell_length_c 16.7540(2)
_cell_measurement_reflns_used 8854
_cell_measurement_temperature 100(2)
_cell_measurement_theta_max 67
_cell_measurement_theta_min 3
_cell_volume 1340.01(3)
_computing_cell_refinement 'SAINT v7.23A (Bruker, 2005)'
_computing_data_collection 'APEX2 v2.1-4 (Bruker, 2007)'
_computing_data_reduction 'SADABS-2004/1 (Bruker, 2005)'
_computing_molecular_graphics 'XP v5.1 (Bruker, 1998)'
_computing_publication_material 'XCIF v6.12 (Bruker, 2001)'
_computing_structure_refinement 'SHELXL-97 v.97-2 (Sheldrick, 1993-1997)'
_computing_structure_solution 'XS/SHELXTL v6.12 (Bruker, 2001)'
_diffrn_ambient_temperature 100(2)
_diffrn_measured_fraction_theta_full 0.989
_diffrn_measured_fraction_theta_max 0.939
_diffrn_measurement_device_type 'Bruker APEX2 CCD detector'
_diffrn_measurement_method '\w scans'
_diffrn_radiation_monochromator graphite
_diffrn_radiation_source 'fine-focus sealed tube'
_diffrn_radiation_type CuK\a
_diffrn_radiation_wavelength 1.54178
_diffrn_reflns_av_R_equivalents 0.0168
_diffrn_reflns_av_sigmaI/netI 0.0182
_diffrn_reflns_limit_h_max 10
_diffrn_reflns_limit_h_min -10
_diffrn_reflns_limit_k_max 11
_diffrn_reflns_limit_k_min -11
_diffrn_reflns_limit_l_max 19
_diffrn_reflns_limit_l_min 0
_diffrn_reflns_number 11073
_diffrn_reflns_theta_full 67.70
_diffrn_reflns_theta_max 67.70
_diffrn_reflns_theta_min 2.70
_exptl_absorpt_coefficient_mu 10.165
_exptl_absorpt_correction_T_max 0.4297
_exptl_absorpt_correction_T_min 0.1775
_exptl_absorpt_correction_type numerical
_exptl_absorpt_process_details
;
Numerical (based on real shape of the crystal) absorption
correction followed by:
SADABS. Program for empirical absorption correction of
area-detector data. University of Goetingen. Germany.
Sheldrick, G. M. 1996
;
_exptl_crystal_colour colorless
_exptl_crystal_density_diffrn 1.915
_exptl_crystal_density_method 'not measured'
_exptl_crystal_description block
_exptl_crystal_F_000 752
_exptl_crystal_size_max 0.26
_exptl_crystal_size_mid 0.21
_exptl_crystal_size_min 0.10
_refine_diff_density_max 0.714
_refine_diff_density_min -0.646
_refine_diff_density_rms 0.080
_refine_ls_extinction_method none
_refine_ls_goodness_of_fit_ref 1.007
_refine_ls_hydrogen_treatment mixed
_refine_ls_matrix_type full
_refine_ls_number_parameters 381
_refine_ls_number_reflns 4556
_refine_ls_number_restraints 0
_refine_ls_restrained_S_all 1.007
_refine_ls_R_factor_all 0.0194
_refine_ls_R_factor_gt 0.0188
_refine_ls_shift/su_max 0.002
_refine_ls_shift/su_mean 0.000
_refine_ls_structure_factor_coef Fsqd
_refine_ls_weighting_details 'calc w=1/[\s^2^(Fo^2^)+(0.0294P)^2^+1.8741P] where P=(Fo^2^+2Fc^2^)/3'
_refine_ls_weighting_scheme calc
_refine_ls_wR_factor_gt 0.0474
_refine_ls_wR_factor_ref 0.0478
_reflns_number_gt 4473
_reflns_number_total 4556
_reflns_threshold_expression >2sigma(I)
_cod_data_source_file c1dt10030k.txt
_cod_data_source_block gard8ka_2Me
_cod_database_code 7016288

loop_
_symmetry_equiv_pos_as_xyz
'x, y, z'
'-x, -y, -z'

loop_
_atom_site_label
_atom_site_type_symbol
_atom_site_fract_x
_atom_site_fract_y
_atom_site_fract_z
_atom_site_U_iso_or_equiv
_atom_site_adp_type
_atom_site_occupancy
_atom_site_symmetry_multiplicity
_atom_site_calc_flag
_atom_site_refinement_flags
Re1 Re 0.406675(13) -0.221455(11) 0.266028(7) 0.01258(5) Uani 1 1 d .
O1 O 0.6767(3) -0.3340(2) 0.37693(14) 0.0277(5) Uani 1 1 d .
O2 O 0.6781(2) -0.1889(2) 0.12895(13) 0.0227(4) Uani 1 1 d .
O3 O 0.4264(3) -0.5180(2) 0.22196(13) 0.0236(4) Uani 1 1 d .
N1 N 0.2207(3) -0.2411(2) 0.36694(13) 0.0145(4) Uani 1 1 d .
N2 N 0.1038(3) -0.1320(2) 0.38835(14) 0.0169(5) Uani 1 1 d .
N3 N 0.2208(3) -0.1156(2) 0.18795(13) 0.0139(4) Uani 1 1 d .
N4 N 0.2284(3) 0.0168(2) 0.14158(14) 0.0167(5) Uani 1 1 d .
N5 N 0.3683(3) 0.0070(2) 0.28583(14) 0.0153(5) Uani 1 1 d .
H5N H 0.426(5) 0.005(4) 0.324(3) 0.035(11) Uiso 1 1 d .
C1 C 0.1982(3) -0.3577(3) 0.42359(17) 0.0187(6) Uani 1 1 d .
C2 C 0.0701(4) -0.3220(3) 0.48005(18) 0.0222(6) Uani 1 1 d .
H2A H 0.0301 -0.3842 0.5258 0.027 Uiso 1 1 calc R
C3 C 0.0137(4) -0.1802(3) 0.45653(18) 0.0216(6) Uani 1 1 d .
H3A H -0.0736 -0.1248 0.4833 0.026 Uiso 1 1 calc R
C4 C 0.0839(3) 0.0139(3) 0.34734(16) 0.0162(5) Uani 1 1 d .
C5 C -0.0700(3) 0.0927(3) 0.35586(18) 0.0196(6) Uani 1 1 d .
H5A H -0.1541 0.0444 0.3814 0.024 Uiso 1 1 calc R
C6 C -0.1028(4) 0.2381(3) 0.32830(19) 0.0225(6) Uani 1 1 d .
C7 C 0.0215(4) 0.3066(3) 0.29086(19) 0.0256(7) Uani 1 1 d .
H7A H 0.0021 0.4072 0.2727 0.031 Uiso 1 1 calc R
C8 C 0.1729(4) 0.2304(3) 0.27972(19) 0.0227(6) Uani 1 1 d .
H8A H 0.2561 0.2793 0.2533 0.027 Uiso 1 1 calc R
C9 C 0.2064(3) 0.0824(3) 0.30653(17) 0.0167(5) Uani 1 1 d .
C10 C -0.2687(4) 0.3214(3) 0.3399(2) 0.0289(7) Uani 1 1 d .
H10A H -0.3416 0.2553 0.3643 0.043 Uiso 1 1 calc R
H10B H -0.3017 0.3728 0.2868 0.043 Uiso 1 1 calc R
H10C H -0.2705 0.3902 0.3762 0.043 Uiso 1 1 calc R
C11 C 0.0832(3) -0.1489(3) 0.17449(17) 0.0175(6) Uani 1 1 d .
C12 C 0.0046(4) -0.0385(3) 0.11978(19) 0.0236(6) Uani 1 1 d .
H12A H -0.0944 -0.0352 0.0999 0.028 Uiso 1 1 calc R
C13 C 0.0992(4) 0.0644(3) 0.10045(18) 0.0220(6) Uani 1 1 d .
H13A H 0.0774 0.1532 0.0645 0.026 Uiso 1 1 calc R
C14 C 0.3628(3) 0.0849(3) 0.13741(17) 0.0166(5) Uani 1 1 d .
C15 C 0.4181(4) 0.1587(3) 0.06375(17) 0.0197(6) Uani 1 1 d .
H15A H 0.3673 0.1627 0.0162 0.024 Uiso 1 1 calc R
C16 C 0.5476(4) 0.2278(3) 0.05808(18) 0.0214(6) Uani 1 1 d .
C17 C 0.6242(3) 0.2153(3) 0.12776(19) 0.0218(6) Uani 1 1 d .
H17A H 0.7159 0.2577 0.1244 0.026 Uiso 1 1 calc R
C18 C 0.5684(3) 0.1416(3) 0.20237(18) 0.0196(6) Uani 1 1 d .
H18A H 0.6216 0.1343 0.2495 0.023 Uiso 1 1 calc R
C19 C 0.4358(3) 0.0789(3) 0.20801(17) 0.0166(5) Uani 1 1 d .
C20 C 0.6010(4) 0.3128(4) -0.0225(2) 0.0312(7) Uani 1 1 d .
H20A H 0.5082 0.3704 -0.0481 0.047 Uiso 1 1 calc R
H20B H 0.6591 0.2474 -0.0585 0.047 Uiso 1 1 calc R
H20C H 0.6705 0.3761 -0.0134 0.047 Uiso 1 1 calc R
C21 C 0.5727(4) -0.2934(3) 0.33744(17) 0.0192(6) Uani 1 1 d .
C22 C 0.5745(3) -0.1989(3) 0.17901(18) 0.0179(6) Uani 1 1 d .
C23 C 0.4196(3) -0.4091(3) 0.24037(17) 0.0172(6) Uani 1 1 d .
C24 C 0.2993(4) -0.5018(3) 0.42299(19) 0.0265(7) Uani 1 1 d .
H24A H 0.4114 -0.4926 0.4177 0.040 Uiso 1 1 calc R
H24B H 0.2782 -0.5416 0.3768 0.040 Uiso 1 1 calc R
H24C H 0.2747 -0.5656 0.4741 0.040 Uiso 1 1 calc R
C25 C 0.0321(4) -0.2874(3) 0.2137(2) 0.0242(6) Uani 1 1 d .
H25A H -0.0075 -0.2834 0.2710 0.036 Uiso 1 1 calc R
H25B H 0.1226 -0.3658 0.2112 0.036 Uiso 1 1 calc R
H25C H -0.0524 -0.3038 0.1848 0.036 Uiso 1 1 calc R
P1 P 0.5000 1.0000 0.5000 0.0191(2) Uani 1 2 d S
F1 F 0.4115(2) 1.0185(2) 0.58938(11) 0.0296(4) Uani 1 1 d .
F2 F 0.3594(2) 0.9284(2) 0.48214(12) 0.0377(5) Uani 1 1 d .
F3 F 0.4085(3) 1.1522(2) 0.46182(13) 0.0433(5) Uani 1 1 d .
P2 P 1.0000 0.5000 0.0000 0.0286(3) Uani 1 2 d S
F4 F 0.9897(3) 0.3495(2) -0.02448(14) 0.0428(5) Uani 1 1 d .
F5 F 1.1244(4) 0.4225(3) 0.0629(2) 0.0722(9) Uani 1 1 d .
F6 F 1.1391(4) 0.5214(3) -0.06962(19) 0.0771(9) Uani 1 1 d .

loop_
_atom_site_aniso_label
_atom_site_aniso_U_11
_atom_site_aniso_U_22
_atom_site_aniso_U_33
_atom_site_aniso_U_23
_atom_site_aniso_U_13
_atom_site_aniso_U_12
Re1 0.01354(7) 0.01053(7) 0.01362(7) -0.00137(4) -0.00379(5) -0.00098(4)
O1 0.0281(12) 0.0244(11) 0.0311(12) -0.0027(9) -0.0186(10) 0.0029(9)
O2 0.0170(10) 0.0276(11) 0.0237(11) -0.0049(8) 0.0015(10) -0.0059(8)
O3 0.0291(11) 0.0137(10) 0.0290(11) -0.0064(8) -0.0049(9) -0.0019(8)
N1 0.0164(11) 0.0127(11) 0.0132(11) -0.0015(8) 0.0000(9) -0.0018(9)
N2 0.0181(11) 0.0132(11) 0.0186(11) -0.0026(9) -0.0006(10) -0.0013(9)
N3 0.0153(11) 0.0115(11) 0.0141(11) 0.0004(8) -0.0032(9) -0.0015(9)
N4 0.0195(12) 0.0138(11) 0.0172(11) 0.0007(9) -0.0056(10) -0.0044(9)
N5 0.0186(12) 0.0125(11) 0.0159(11) -0.0020(9) -0.0032(10) -0.0048(9)
C1 0.0237(14) 0.0160(14) 0.0166(13) -0.0001(11) -0.0057(12) -0.0042(11)
C2 0.0288(16) 0.0188(14) 0.0189(14) 0.0007(11) -0.0001(13) -0.0090(12)
C3 0.0217(14) 0.0213(15) 0.0216(14) -0.0042(12) 0.0027(12) -0.0059(12)
C4 0.0207(14) 0.0139(13) 0.0153(13) -0.0037(10) -0.0051(11) -0.0025(11)
C5 0.0179(14) 0.0205(15) 0.0214(14) -0.0057(11) -0.0021(12) -0.0036(11)
C6 0.0236(15) 0.0195(15) 0.0253(15) -0.0081(12) -0.0074(13) 0.0020(12)
C7 0.0337(17) 0.0127(14) 0.0279(16) -0.0033(12) -0.0023(14) 0.0014(12)
C8 0.0271(16) 0.0146(14) 0.0260(15) -0.0034(11) 0.0010(13) -0.0050(12)
C9 0.0199(14) 0.0141(13) 0.0166(13) -0.0045(10) -0.0035(11) -0.0014(11)
C10 0.0266(16) 0.0211(16) 0.0396(18) -0.0094(13) -0.0095(14) 0.0027(13)
C11 0.0159(13) 0.0165(14) 0.0212(14) -0.0018(11) -0.0052(12) -0.0045(11)
C12 0.0205(14) 0.0222(15) 0.0290(16) 0.0016(12) -0.0122(13) -0.0049(12)
C13 0.0243(15) 0.0171(14) 0.0242(15) 0.0032(11) -0.0103(13) -0.0035(11)
C14 0.0189(13) 0.0129(13) 0.0183(13) -0.0029(10) -0.0020(11) -0.0034(10)
C15 0.0249(15) 0.0169(14) 0.0174(13) -0.0025(11) -0.0028(12) -0.0041(11)
C16 0.0251(15) 0.0165(14) 0.0217(15) -0.0037(11) 0.0055(13) -0.0063(12)
C17 0.0203(14) 0.0193(14) 0.0277(15) -0.0073(12) 0.0015(13) -0.0078(11)
C18 0.0203(14) 0.0195(14) 0.0210(14) -0.0066(11) -0.0036(12) -0.0045(11)
C19 0.0206(14) 0.0111(13) 0.0174(13) -0.0018(10) -0.0031(11) -0.0013(10)
C20 0.0396(19) 0.0326(18) 0.0233(16) -0.0028(13) 0.0057(15) -0.0188(15)
C21 0.0243(15) 0.0137(13) 0.0189(14) -0.0030(11) -0.0011(13) -0.0017(11)
C22 0.0192(14) 0.0148(14) 0.0206(14) -0.0036(11) -0.0081(13) -0.0006(11)
C23 0.0163(13) 0.0161(15) 0.0177(13) -0.0008(11) -0.0041(11) 0.0002(10)
C24 0.0324(17) 0.0175(15) 0.0240(15) 0.0045(12) -0.0007(14) -0.0001(12)
C25 0.0236(15) 0.0191(15) 0.0306(16) 0.0049(12) -0.0104(13) -0.0096(12)
P1 0.0171(5) 0.0248(5) 0.0171(5) -0.0053(4) -0.0046(4) -0.0036(4)
F1 0.0261(9) 0.0453(11) 0.0218(9) -0.0121(8) -0.0014(8) -0.0112(8)
F2 0.0344(11) 0.0599(14) 0.0294(10) -0.0171(9) -0.0013(9) -0.0261(10)
F3 0.0475(12) 0.0325(11) 0.0418(12) 0.0010(9) -0.0085(10) 0.0080(9)
P2 0.0315(6) 0.0155(5) 0.0386(6) 0.0045(5) -0.0133(5) -0.0055(4)
F4 0.0587(14) 0.0203(10) 0.0522(13) 0.0005(9) -0.0236(11) -0.0083(9)
F5 0.093(2) 0.0295(12) 0.102(2) 0.0005(13) -0.0736(19) 0.0009(13)
F6 0.082(2) 0.081(2) 0.081(2) -0.0308(17) 0.0274(17) -0.0508(17)

loop_
_atom_type_symbol
_atom_type_description
_atom_type_scat_dispersion_real
_atom_type_scat_dispersion_imag
_atom_type_scat_source
C C 0.0181 0.0091 'International Tables Vol C Tables 4.2.6.8 and 6.1.1.4'
H H 0.0000 0.0000 'International Tables Vol C Tables 4.2.6.8 and 6.1.1.4'
N N 0.0311 0.0180 'International Tables Vol C Tables 4.2.6.8 and 6.1.1.4'
O O 0.0492 0.0322 'International Tables Vol C Tables 4.2.6.8 and 6.1.1.4'
F F 0.0727 0.0534 'International Tables Vol C Tables 4.2.6.8 and 6.1.1.4'
P P 0.2955 0.4335 'International Tables Vol C Tables 4.2.6.8 and 6.1.1.4'
Re Re -5.2083 5.8923 'International Tables Vol C Tables 4.2.6.8 and 6.1.1.4'

loop_
_geom_angle_atom_site_label_1
_geom_angle_atom_site_label_2
_geom_angle_atom_site_label_3
_geom_angle
_geom_angle_site_symmetry_1
_geom_angle_site_symmetry_3
C23 Re1 C21 90.56(11) . .
C23 Re1 C22 85.73(12) . .
C21 Re1 C22 86.20(12) . .
C23 Re1 N3 96.07(10) . .
C21 Re1 N3 173.34(10) . .
C22 Re1 N3 93.56(10) . .
C23 Re1 N1 96.29(10) . .
C21 Re1 N1 92.56(10) . .
C22 Re1 N1 177.64(10) . .
N3 Re1 N1 87.43(8) . .
C23 Re1 N5 173.10(10) . .
C21 Re1 N5 96.34(10) . .
C22 Re1 N5 94.68(10) . .
N3 Re1 N5 77.03(9) . .
N1 Re1 N5 83.45(8) . .
C1 N1 N2 105.2(2) . .
C1 N1 Re1 128.67(19) . .
N2 N1 Re1 126.02(17) . .
C3 N2 N1 110.3(2) . .
C3 N2 C4 124.2(2) . .
N1 N2 C4 125.4(2) . .
C11 N3 N4 105.8(2) . .
C11 N3 Re1 133.74(18) . .
N4 N3 Re1 120.41(16) . .
C13 N4 N3 110.6(2) . .
C13 N4 C14 127.5(2) . .
N3 N4 C14 121.9(2) . .
C19 N5 C9 110.0(2) . .
C19 N5 Re1 102.05(16) . .
C9 N5 Re1 119.91(17) . .
C19 N5 H5N 111(3) . .
C9 N5 H5N 109(3) . .
Re1 N5 H5N 104(3) . .
N1 C1 C2 110.1(3) . .
N1 C1 C24 123.2(3) . .
C2 C1 C24 126.7(3) . .
C3 C2 C1 106.3(3) . .
C3 C2 H2A 126.9 . .
C1 C2 H2A 126.9 . .
N2 C3 C2 108.0(3) . .
N2 C3 H3A 126.0 . .
C2 C3 H3A 126.0 . .
C9 C4 C5 119.4(3) . .
C9 C4 N2 124.8(2) . .
C5 C4 N2 115.6(2) . .
C6 C5 C4 122.0(3) . .
C6 C5 H5A 119.0 . .
C4 C5 H5A 119.0 . .
C5 C6 C7 118.2(3) . .
C5 C6 C10 121.1(3) . .
C7 C6 C10 120.8(3) . .
C8 C7 C6 120.8(3) . .
C8 C7 H7A 119.6 . .
C6 C7 H7A 119.6 . .
C7 C8 C9 121.2(3) . .
C7 C8 H8A 119.4 . .
C9 C8 H8A 119.4 . .
C4 C9 C8 118.3(3) . .
C4 C9 N5 123.8(2) . .
C8 C9 N5 117.8(2) . .
C6 C10 H10A 109.5 . .
C6 C10 H10B 109.5 . .
H10A C10 H10B 109.5 . .
C6 C10 H10C 109.5 . .
H10A C10 H10C 109.5 . .
H10B C10 H10C 109.5 . .
N3 C11 C12 109.9(2) . .
N3 C11 C25 122.2(2) . .
C12 C11 C25 127.9(3) . .
C13 C12 C11 106.1(3) . .
C13 C12 H12A 127.0 . .
C11 C12 H12A 127.0 . .
N4 C13 C12 107.6(3) . .
N4 C13 H13A 126.2 . .
C12 C13 H13A 126.2 . .
C15 C14 C19 120.2(3) . .
C15 C14 N4 119.7(2) . .
C19 C14 N4 120.1(2) . .
C14 C15 C16 120.9(3) . .
C14 C15 H15A 119.6 . .
C16 C15 H15A 119.6 . .
C17 C16 C15 118.5(3) . .
C17 C16 C20 121.9(3) . .
C15 C16 C20 119.7(3) . .
C16 C17 C18 120.8(3) . .
C16 C17 H17A 119.6 . .
C18 C17 H17A 119.6 . .
C19 C18 C17 120.2(3) . .
C19 C18 H18A 119.9 . .
C17 C18 H18A 119.9 . .
C18 C19 C14 119.3(3) . .
C18 C19 N5 121.9(3) . .
C14 C19 N5 118.7(2) . .
C16 C20 H20A 109.5 . .
C16 C20 H20B 109.5 . .
H20A C20 H20B 109.5 . .
C16 C20 H20C 109.5 . .
H20A C20 H20C 109.5 . .
H20B C20 H20C 109.5 . .
O1 C21 Re1 176.7(3) . .
O2 C22 Re1 177.5(2) . .
O3 C23 Re1 177.2(2) . .
C1 C24 H24A 109.5 . .
C1 C24 H24B 109.5 . .
H24A C24 H24B 109.5 . .
C1 C24 H24C 109.5 . .
H24A C24 H24C 109.5 . .
H24B C24 H24C 109.5 . .
C11 C25 H25A 109.5 . .
C11 C25 H25B 109.5 . .
H25A C25 H25B 109.5 . .
C11 C25 H25C 109.5 . .
H25A C25 H25C 109.5 . .
H25B C25 H25C 109.5 . .
F3 P1 F3 179.998(1) 2_676 .
F3 P1 F2 89.44(12) 2_676 2_676
F3 P1 F2 90.56(12) . 2_676
F3 P1 F2 90.56(12) 2_676 .
F3 P1 F2 89.44(12) . .
F2 P1 F2 179.999(1) 2_676 .
F3 P1 F1 89.42(11) 2_676 .
F3 P1 F1 90.59(11) . .
F2 P1 F1 89.95(9) 2_676 .
F2 P1 F1 90.05(9) . .
F3 P1 F1 90.58(11) 2_676 2_676
F3 P1 F1 89.41(11) . 2_676
F2 P1 F1 90.05(9) 2_676 2_676
F2 P1 F1 89.95(9) . 2_676
F1 P1 F1 179.999(1) . 2_676
F6 P2 F6 180.0(2) . 2_765
F6 P2 F5 89.70(19) . 2_765
F6 P2 F5 90.30(19) 2_765 2_765
F6 P2 F5 90.30(19) . .
F6 P2 F5 89.70(19) 2_765 .
F5 P2 F5 180.00(18) 2_765 .
F6 P2 F4 89.68(13) . 2_765
F6 P2 F4 90.31(13) 2_765 2_765
F5 P2 F4 90.78(12) 2_765 2_765
F5 P2 F4 89.22(12) . 2_765
F6 P2 F4 90.32(13) . .
F6 P2 F4 89.68(13) 2_765 .
F5 P2 F4 89.22(12) 2_765 .
F5 P2 F4 90.78(12) . .
F4 P2 F4 180.0 2_765 .

loop_
_geom_bond_atom_site_label_1
_geom_bond_atom_site_label_2
_geom_bond_distance
_geom_bond_site_symmetry_2
Re1 C23 1.922(3) .
Re1 C21 1.927(3) .
Re1 C22 1.929(3) .
Re1 N3 2.175(2) .
Re1 N1 2.181(2) .
Re1 N5 2.251(2) .
O1 C21 1.148(4) .
O2 C22 1.148(4) .
O3 C23 1.141(4) .
N1 C1 1.354(4) .
N1 N2 1.378(3) .
N2 C3 1.353(4) .
N2 C4 1.433(4) .
N3 C11 1.347(4) .
N3 N4 1.372(3) .
N4 C13 1.347(4) .
N4 C14 1.429(4) .
N5 C19 1.460(4) .
N5 C9 1.477(4) .
N5 H5N 0.86(4) .
C1 C2 1.393(4) .
C1 C24 1.494(4) .
C2 C3 1.362(4) .
C2 H2A 0.9500 .
C3 H3A 0.9500 .
C4 C9 1.390(4) .
C4 C5 1.402(4) .
C5 C6 1.378(4) .
C5 H5A 0.9500 .
C6 C7 1.387(5) .
C6 C10 1.509(4) .
C7 C8 1.379(4) .
C7 H7A 0.9500 .
C8 C9 1.400(4) .
C8 H8A 0.9500 .
C10 H10A 0.9800 .
C10 H10B 0.9800 .
C10 H10C 0.9800 .
C11 C12 1.395(4) .
C11 C25 1.494(4) .
C12 C13 1.373(4) .
C12 H12A 0.9500 .
C13 H13A 0.9500 .
C14 C15 1.378(4) .
C14 C19 1.398(4) .
C15 C16 1.394(4) .
C15 H15A 0.9500 .
C16 C17 1.390(4) .
C16 C20 1.506(4) .
C17 C18 1.391(4) .
C17 H17A 0.9500 .
C18 C19 1.381(4) .
C18 H18A 0.9500 .
C20 H20A 0.9800 .
C20 H20B 0.9800 .
C20 H20C 0.9800 .
C24 H24A 0.9800 .
C24 H24B 0.9800 .
C24 H24C 0.9800 .
C25 H25A 0.9800 .
C25 H25B 0.9800 .
C25 H25C 0.9800 .
P1 F3 1.586(2) 2_676
P1 F3 1.586(2) .
P1 F2 1.5951(18) 2_676
P1 F2 1.5951(18) .
P1 F1 1.6148(17) .
P1 F1 1.6148(17) 2_676
P2 F6 1.576(3) .
P2 F6 1.576(3) 2_765
P2 F5 1.582(2) 2_765
P2 F5 1.582(2) .
P2 F4 1.607(2) 2_765
P2 F4 1.607(2) .

loop_
_geom_hbond_atom_site_label_D
_geom_hbond_atom_site_label_H
_geom_hbond_atom_site_label_A
_geom_hbond_distance_DH
_geom_hbond_distance_HA
_geom_hbond_distance_DA
_geom_hbond_angle_DHA
_geom_hbond_site_symmetry_A
N5 H5N F1 0.86(4) 2.10(4) 2.951(3) 173(4) 2_666

loop_
_geom_torsion_atom_site_label_1
_geom_torsion_atom_site_label_2
_geom_torsion_atom_site_label_3
_geom_torsion_atom_site_label_4
_geom_torsion
C23 Re1 N1 C1 36.5(2)
C21 Re1 N1 C1 -54.3(2)
C22 Re1 N1 C1 -113(2)
N3 Re1 N1 C1 132.3(2)
N5 Re1 N1 C1 -150.4(2)
C23 Re1 N1 N2 -146.8(2)
C21 Re1 N1 N2 122.4(2)
C22 Re1 N1 N2 64(2)
N3 Re1 N1 N2 -51.0(2)
N5 Re1 N1 N2 26.3(2)
C1 N1 N2 C3 0.7(3)
Re1 N1 N2 C3 -176.68(18)
C1 N1 N2 C4 177.7(2)
Re1 N1 N2 C4 0.4(4)
C23 Re1 N3 C11 44.9(3)
C21 Re1 N3 C11 -141.3(8)
C22 Re1 N3 C11 131.0(3)
N1 Re1 N3 C11 -51.2(3)
N5 Re1 N3 C11 -135.0(3)
C23 Re1 N3 N4 -138.1(2)
C21 Re1 N3 N4 35.7(9)
C22 Re1 N3 N4 -52.0(2)
N1 Re1 N3 N4 125.8(2)
N5 Re1 N3 N4 41.95(19)
C11 N3 N4 C13 0.0(3)
Re1 N3 N4 C13 -177.74(19)
C11 N3 N4 C14 -177.1(2)
Re1 N3 N4 C14 5.1(3)
C23 Re1 N5 C19 -71.8(9)
C21 Re1 N5 C19 108.06(18)
C22 Re1 N5 C19 21.37(18)
N3 Re1 N5 C19 -71.21(17)
N1 Re1 N5 C19 -160.08(17)
C23 Re1 N5 C9 50.0(9)
C21 Re1 N5 C9 -130.2(2)
C22 Re1 N5 C9 143.1(2)
N3 Re1 N5 C9 50.56(19)
N1 Re1 N5 C9 -38.30(19)
N2 N1 C1 C2 -0.5(3)
Re1 N1 C1 C2 176.70(19)
N2 N1 C1 C24 179.4(3)
Re1 N1 C1 C24 -3.3(4)
N1 C1 C2 C3 0.2(3)
C24 C1 C2 C3 -179.7(3)
N1 N2 C3 C2 -0.5(3)
C4 N2 C3 C2 -177.6(3)
C1 C2 C3 N2 0.2(3)
C3 N2 C4 C9 146.9(3)
N1 N2 C4 C9 -29.7(4)
C3 N2 C4 C5 -27.9(4)
N1 N2 C4 C5 155.4(3)
C9 C4 C5 C6 -3.1(4)
N2 C4 C5 C6 172.0(3)
C4 C5 C6 C7 0.3(4)
C4 C5 C6 C10 -178.5(3)
C5 C6 C7 C8 1.6(5)
C10 C6 C7 C8 -179.5(3)
C6 C7 C8 C9 -0.7(5)
C5 C4 C9 C8 3.9(4)
N2 C4 C9 C8 -170.7(3)
C5 C4 C9 N5 -172.7(2)
N2 C4 C9 N5 12.7(4)
C7 C8 C9 C4 -2.1(4)
C7 C8 C9 N5 174.8(3)
C19 N5 C9 C4 145.6(3)
Re1 N5 C9 C4 27.9(3)
C19 N5 C9 C8 -31.0(3)
Re1 N5 C9 C8 -148.8(2)
N4 N3 C11 C12 0.2(3)
Re1 N3 C11 C12 177.5(2)
N4 N3 C11 C25 179.2(3)
Re1 N3 C11 C25 -3.5(4)
N3 C11 C12 C13 -0.3(4)
C25 C11 C12 C13 -179.3(3)
N3 N4 C13 C12 -0.2(3)
C14 N4 C13 C12 176.8(3)
C11 C12 C13 N4 0.3(4)
C13 N4 C14 C15 -36.7(4)
N3 N4 C14 C15 139.9(3)
C13 N4 C14 C19 142.1(3)
N3 N4 C14 C19 -41.3(4)
C19 C14 C15 C16 0.4(4)
N4 C14 C15 C16 179.2(3)
C14 C15 C16 C17 2.7(4)
C14 C15 C16 C20 -177.4(3)
C15 C16 C17 C18 -3.1(4)
C20 C16 C17 C18 177.1(3)
C16 C17 C18 C19 0.3(4)
C17 C18 C19 C14 2.8(4)
C17 C18 C19 N5 -176.7(2)
C15 C14 C19 C18 -3.2(4)
N4 C14 C19 C18 178.0(2)
C15 C14 C19 N5 176.4(2)
N4 C14 C19 N5 -2.4(4)
C9 N5 C19 C18 116.7(3)
Re1 N5 C19 C18 -115.0(2)
C9 N5 C19 C14 -62.9(3)
Re1 N5 C19 C14 65.5(3)
C23 Re1 C21 O1 97(4)
C22 Re1 C21 O1 11(4)
N3 Re1 C21 O1 -77(5)
N1 Re1 C21 O1 -167(4)
N5 Re1 C21 O1 -83(4)
C23 Re1 C22 O2 -71(6)
C21 Re1 C22 O2 19(6)
N3 Re1 C22 O2 -167(6)
N1 Re1 C22 O2 78(7)
N5 Re1 C22 O2 115(6)
C21 Re1 C23 O3 -141(5)
C22 Re1 C23 O3 -55(5)
N3 Re1 C23 O3 38(5)
N1 Re1 C23 O3 126(5)
N5 Re1 C23 O3 39(6)
